data_4067746
loop_
_publ_author_name
'Osintseva, Svetlana V.'
'Dolgushin, Fedor M.'
'Shtel&#x2019;tser, Nikolay A.'
'Petrovskii, Pavel V.'
'Peregudov, Alexander S.'
'Kreindlin, Arkadii Z.'
'Antipin, Mikhail Yu.'

_publ_section_title
;
 Isolation and Characterization of New Mono- and Polynuclear Complexes
 Formed in the Thermal Reaction of Ru3(CO)12with
 1-(4-Tolyl)-3-phenylaminoprop-2-en-1-one
;
_journal_issue 4
_journal_name_full Organometallics
_journal_page_first 1012
_journal_paper_doi 10.1021/om901109q
_journal_volume 29
_journal_year 2010
_chemical_formula_moiety 'C34 H28 N2 O4 Ru'
_chemical_formula_sum 'C34 H28 N2 O4 Ru'
_chemical_formula_weight 629.65
_chemical_name_systematic
; 
 ? 
;
_space_group_IT_number 2
_symmetry_cell_setting triclinic
_symmetry_space_group_name_Hall '-P 1'
_symmetry_space_group_name_H-M 'P -1'
_atom_sites_solution_hydrogens geom
_atom_sites_solution_primary direct
_atom_sites_solution_secondary difmap
_audit_creation_method SHELXL-97
_cell_angle_alpha 88.756(4)
_cell_angle_beta 82.519(4)
_cell_angle_gamma 77.315(4)
_cell_formula_units_Z 4
_cell_length_a 11.2938(18)
_cell_length_b 14.256(2)
_cell_length_c 18.749(3)
_cell_measurement_reflns_used 2018
_cell_measurement_temperature 100(2)
_cell_measurement_theta_max 22.0
_cell_measurement_theta_min 2.5
_cell_volume 2919.9(8)
_computing_cell_refinement 'Bruker SAINT'
_computing_data_collection 'Bruker APEX2'
_computing_data_reduction 'Bruker SAINT'
_computing_molecular_graphics 'Bruker SHELXTL'
_computing_publication_material 'Bruker SHELXTL'
_computing_structure_refinement 'SHELXL-97 (Sheldrick, 1997)'
_computing_structure_solution 'SHELXS-97 (Sheldrick, 1990)'
_diffrn_ambient_temperature 100(2)
_diffrn_measured_fraction_theta_full 0.985
_diffrn_measured_fraction_theta_max 0.985
_diffrn_measurement_device_type 'Bruker APEX-II CCD'
_diffrn_measurement_method '\f and \w scans'
_diffrn_radiation_monochromator graphite
_diffrn_radiation_source 'fine-focus sealed tube'
_diffrn_radiation_type MoK\a
_diffrn_radiation_wavelength 0.71073
_diffrn_reflns_av_R_equivalents 0.0862
_diffrn_reflns_av_sigmaI/netI 0.1833
_diffrn_reflns_limit_h_max 12
_diffrn_reflns_limit_h_min -12
_diffrn_reflns_limit_k_max 16
_diffrn_reflns_limit_k_min -16
_diffrn_reflns_limit_l_max 20
_diffrn_reflns_limit_l_min -21
_diffrn_reflns_number 17573
_diffrn_reflns_theta_full 24.09
_diffrn_reflns_theta_max 24.09
_diffrn_reflns_theta_min 1.86
_exptl_absorpt_coefficient_mu 0.578
_exptl_absorpt_correction_T_max 0.982
_exptl_absorpt_correction_T_min 0.878
_exptl_absorpt_correction_type multi-scan
_exptl_absorpt_process_details SADABS
_exptl_crystal_colour yellow
_exptl_crystal_density_diffrn 1.432
_exptl_crystal_density_method 'not measured'
_exptl_crystal_description prism
_exptl_crystal_F_000 1288
_exptl_crystal_size_max 0.17
_exptl_crystal_size_mid 0.08
_exptl_crystal_size_min 0.03
_refine_diff_density_max 0.816
_refine_diff_density_min -0.484
_refine_diff_density_rms 0.091
_refine_ls_extinction_method none
_refine_ls_goodness_of_fit_ref 0.873
_refine_ls_hydrogen_treatment constr
_refine_ls_matrix_type full
_refine_ls_number_parameters 647
_refine_ls_number_reflns 9129
_refine_ls_number_restraints 0
_refine_ls_restrained_S_all 0.873
_refine_ls_R_factor_all 0.1509
_refine_ls_R_factor_gt 0.0580
_refine_ls_shift/su_max 0.032
_refine_ls_shift/su_mean 0.000
_refine_ls_structure_factor_coef Fsqd
_refine_ls_weighting_details 'calc w=1/[\s^2^(Fo^2^)+(0.0328P)^2^+0.0000P] where P=(Fo^2^+2Fc^2^)/3'
_refine_ls_weighting_scheme calc
_refine_ls_wR_factor_gt 0.0937
_refine_ls_wR_factor_ref 0.1164
_reflns_number_gt 4274
_reflns_number_total 9129
_reflns_threshold_expression >2sigma(I)
_cod_data_source_file om901109q_si_001.cif
_cod_data_source_block compl3
_cod_depositor_comments
;
The following automatic conversions were performed:

'_symmetry_cell_setting' value 'Triclinic' changed to 'triclinic'
according to /home/saulius/struct/CIF-dictionaries/cif_core.dic
dictionary named 'cif_core.dic' version 2.4.1 from 2010-06-29.

Automatic conversion script
Id: cif_fix_values 1715 2011-07-08 13:25:40Z adriana 
;
_cod_database_code 4067746

loop_
_symmetry_equiv_pos_as_xyz
'x, y, z'
'-x, -y, -z'

loop_
_atom_site_label
_atom_site_type_symbol
_atom_site_fract_x
_atom_site_fract_y
_atom_site_fract_z
_atom_site_U_iso_or_equiv
_atom_site_adp_type
_atom_site_occupancy
_atom_site_symmetry_multiplicity
_atom_site_calc_flag
_atom_site_refinement_flags
Ru1A Ru 0.67138(5) 0.39794(4) 0.18245(4) 0.0352(2) Uani 1 1 d .
O1A O 0.8040(5) 0.3758(4) 0.0314(3) 0.0465(15) Uani 1 1 d .
O2A O 0.7402(4) 0.5896(4) 0.1871(3) 0.0521(16) Uani 1 1 d .
O3A O 0.5732(4) 0.4062(3) 0.2847(3) 0.0356(13) Uani 1 1 d .
O4A O 0.6323(4) 0.2620(3) 0.1803(2) 0.0375(13) Uani 1 1 d .
N1A N 0.9282(5) 0.3104(4) 0.2221(3) 0.0371(16) Uani 1 1 d .
H1AA H 0.9720 0.2805 0.2546 0.044 Uiso 1 1 calc R
N2A N 0.5014(5) 0.4510(4) 0.1409(3) 0.0332(15) Uani 1 1 d .
C1A C 0.7559(7) 0.3820(5) 0.0909(5) 0.037(2) Uani 1 1 d .
C2A C 0.7119(6) 0.5177(6) 0.1875(4) 0.039(2) Uani 1 1 d .
C3A C 0.6388(6) 0.3647(5) 0.3341(4) 0.0316(19) Uani 1 1 d .
C4A C 0.7630(6) 0.3287(5) 0.3143(4) 0.0337(19) Uani 1 1 d .
H4AA H 0.8144 0.2983 0.3482 0.040 Uiso 1 1 calc R
C5A C 0.8094(6) 0.3389(4) 0.2423(4) 0.0329(19) Uani 1 1 d .
C6A C 0.5747(4) 0.3629(3) 0.4071(2) 0.0332(19) Uani 1 1 d G
C7A C 0.6308(3) 0.3080(3) 0.4606(3) 0.045(2) Uani 1 1 d G
H7AA H 0.7102 0.2682 0.4494 0.054 Uiso 1 1 calc R
C8A C 0.5707(5) 0.3112(3) 0.5303(3) 0.053(2) Uani 1 1 d G
H8AA H 0.6090 0.2736 0.5668 0.064 Uiso 1 1 calc R
C9A C 0.4545(5) 0.3694(4) 0.5467(2) 0.040(2) Uani 1 1 d G
C10A C 0.3985(3) 0.4244(3) 0.4932(3) 0.042(2) Uani 1 1 d G
H10A H 0.3191 0.4641 0.5044 0.051 Uiso 1 1 calc R
C11A C 0.4586(4) 0.4211(3) 0.4235(3) 0.0358(19) Uani 1 1 d G
H11A H 0.4202 0.4587 0.3870 0.043 Uiso 1 1 calc R
C12A C 0.3899(7) 0.3781(6) 0.6234(4) 0.059(2) Uani 1 1 d .
H12A H 0.4504 0.3592 0.6570 0.089 Uiso 1 1 calc R
H12B H 0.3316 0.3358 0.6295 0.089 Uiso 1 1 calc R
H12C H 0.3459 0.4448 0.6331 0.089 Uiso 1 1 calc R
C13A C 0.9928(4) 0.3225(4) 0.1536(2) 0.034(2) Uani 1 1 d G
C14A C 1.0400(5) 0.2440(3) 0.1078(3) 0.049(2) Uani 1 1 d G
H14A H 1.0268 0.1822 0.1218 0.058 Uiso 1 1 calc R
C15A C 1.1063(5) 0.2558(4) 0.0417(3) 0.066(3) Uani 1 1 d G
H15A H 1.1386 0.2022 0.0104 0.080 Uiso 1 1 calc R
C16A C 1.1256(4) 0.3462(5) 0.0213(2) 0.057(2) Uani 1 1 d G
H16A H 1.1709 0.3543 -0.0239 0.069 Uiso 1 1 calc R
C17A C 1.0784(4) 0.4247(3) 0.0671(3) 0.044(2) Uani 1 1 d G
H17A H 1.0916 0.4864 0.0531 0.053 Uiso 1 1 calc R
C18A C 1.0121(4) 0.4128(3) 0.1332(3) 0.042(2) Uani 1 1 d G
H18A H 0.9798 0.4665 0.1644 0.050 Uiso 1 1 calc R
C19A C 0.5633(6) 0.2343(5) 0.1385(4) 0.038(2) Uani 1 1 d .
C20A C 0.4798(6) 0.2944(5) 0.1035(4) 0.035(2) Uani 1 1 d .
H20A H 0.4386 0.2653 0.0721 0.042 Uiso 1 1 calc R
C21A C 0.4478(6) 0.3946(6) 0.1088(4) 0.043(2) Uani 1 1 d .
H21A H 0.3789 0.4254 0.0864 0.052 Uiso 1 1 calc R
C22A C 0.5813(4) 0.1262(2) 0.1341(3) 0.0339(19) Uani 1 1 d G
C23A C 0.5096(4) 0.0823(3) 0.0967(2) 0.045(2) Uani 1 1 d G
H23A H 0.4447 0.1204 0.0743 0.054 Uiso 1 1 calc R
C24A C 0.5327(4) -0.0174(3) 0.0919(3) 0.048(2) Uani 1 1 d G
H24A H 0.4837 -0.0474 0.0663 0.058 Uiso 1 1 calc R
C25A C 0.6276(4) -0.0731(2) 0.1246(3) 0.042(2) Uani 1 1 d G
C26A C 0.6993(4) -0.0292(3) 0.1621(3) 0.045(2) Uani 1 1 d G
H26A H 0.7642 -0.0673 0.1844 0.055 Uiso 1 1 calc R
C27A C 0.6762(4) 0.0705(3) 0.1668(2) 0.039(2) Uani 1 1 d G
H27A H 0.7252 0.1005 0.1924 0.047 Uiso 1 1 calc R
C28A C 0.6516(6) -0.1820(5) 0.1215(4) 0.056(2) Uani 1 1 d .
H28A H 0.6093 -0.2017 0.0838 0.084 Uiso 1 1 calc R
H28B H 0.6211 -0.2064 0.1680 0.084 Uiso 1 1 calc R
H28C H 0.7397 -0.2084 0.1106 0.084 Uiso 1 1 calc R
C29A C 0.4504(4) 0.5531(3) 0.1440(3) 0.038(2) Uani 1 1 d G
C30A C 0.4376(4) 0.6000(3) 0.2096(2) 0.0344(19) Uani 1 1 d G
H30A H 0.4621 0.5649 0.2509 0.041 Uiso 1 1 calc R
C31A C 0.3891(4) 0.6984(3) 0.2150(2) 0.041(2) Uani 1 1 d G
H31A H 0.3803 0.7305 0.2599 0.049 Uiso 1 1 calc R
C32A C 0.3533(4) 0.7498(3) 0.1547(3) 0.050(2) Uani 1 1 d G
H32A H 0.3202 0.8171 0.1583 0.060 Uiso 1 1 calc R
C33A C 0.3661(4) 0.7028(4) 0.0890(2) 0.045(2) Uani 1 1 d G
H33A H 0.3417 0.7380 0.0478 0.054 Uiso 1 1 calc R
C34A C 0.4147(4) 0.6045(4) 0.0837(2) 0.047(2) Uani 1 1 d G
H34A H 0.4234 0.5724 0.0388 0.056 Uiso 1 1 calc R
Ru1B Ru 0.80996(6) 0.82785(5) 0.61519(4) 0.0455(2) Uani 1 1 d .
O1B O 0.6979(5) 1.0154(4) 0.5502(3) 0.0663(18) Uani 1 1 d .
O2B O 0.7600(5) 0.7383(4) 0.4826(3) 0.0627(18) Uani 1 1 d .
O3B O 0.9003(4) 0.6979(3) 0.6558(3) 0.0451(14) Uani 1 1 d .
O4B O 0.8343(4) 0.8893(3) 0.7104(3) 0.0474(14) Uani 1 1 d .
N1B N 0.5442(5) 0.8222(4) 0.6831(3) 0.0409(17) Uani 1 1 d .
H1BA H 0.4955 0.7844 0.7007 0.049 Uiso 1 1 calc R
N2B N 0.9883(5) 0.8451(4) 0.5710(4) 0.0410(17) Uani 1 1 d .
C1B C 0.7320(7) 0.9445(6) 0.5797(4) 0.040(2) Uani 1 1 d .
C2B C 0.7807(6) 0.7716(6) 0.5335(5) 0.047(2) Uani 1 1 d .
C3B C 0.8238(7) 0.6497(5) 0.6878(4) 0.042(2) Uani 1 1 d .
C4B C 0.6995(6) 0.6894(5) 0.6975(4) 0.043(2) Uani 1 1 d .
H4BA H 0.6423 0.6553 0.7210 0.051 Uiso 1 1 calc R
C5B C 0.6622(7) 0.7818(5) 0.6713(4) 0.038(2) Uani 1 1 d .
C6B C 0.8804(5) 0.5507(3) 0.7106(3) 0.039(2) Uani 1 1 d G
C7B C 0.8168(3) 0.5022(4) 0.7621(3) 0.047(2) Uani 1 1 d G
H7BA H 0.7355 0.5311 0.7819 0.056 Uiso 1 1 calc R
C8B C 0.8722(5) 0.4114(4) 0.7845(3) 0.056(2) Uani 1 1 d G
H8BA H 0.8287 0.3783 0.8196 0.067 Uiso 1 1 calc R
C9B C 0.9911(5) 0.3691(3) 0.7555(3) 0.060(3) Uani 1 1 d G
C10B C 1.0547(4) 0.4176(4) 0.7040(3) 0.063(3) Uani 1 1 d G
H10B H 1.1360 0.3887 0.6842 0.076 Uiso 1 1 calc R
C11B C 0.9994(5) 0.5084(4) 0.6816(2) 0.051(2) Uani 1 1 d G
H11B H 1.0428 0.5415 0.6465 0.061 Uiso 1 1 calc R
C12B C 1.0501(8) 0.2683(6) 0.7794(6) 0.098(4) Uani 1 1 d .
H12D H 0.9992 0.2233 0.7703 0.148 Uiso 1 1 calc R
H12E H 1.0570 0.2693 0.8309 0.148 Uiso 1 1 calc R
H12F H 1.1317 0.2475 0.7524 0.148 Uiso 1 1 calc R
C13B C 0.4868(4) 0.9186(3) 0.6708(3) 0.047(2) Uani 1 1 d G
C14B C 0.5318(4) 0.9938(4) 0.6949(3) 0.052(2) Uani 1 1 d G
H14B H 0.6035 0.9805 0.7181 0.063 Uiso 1 1 calc R
C15B C 0.4718(5) 1.0884(4) 0.6850(3) 0.054(2) Uani 1 1 d G
H15B H 0.5026 1.1398 0.7015 0.065 Uiso 1 1 calc R
C16B C 0.3669(5) 1.1078(3) 0.6511(3) 0.065(3) Uani 1 1 d G
H16B H 0.3259 1.1725 0.6443 0.078 Uiso 1 1 calc R
C17B C 0.3219(4) 1.0326(4) 0.6269(3) 0.067(3) Uani 1 1 d G
H17B H 0.2502 1.0459 0.6037 0.080 Uiso 1 1 calc R
C18B C 0.3819(5) 0.9380(4) 0.6368(3) 0.056(2) Uani 1 1 d G
H18B H 0.3511 0.8866 0.6203 0.068 Uiso 1 1 calc R
C19B C 0.9172(7) 0.9355(5) 0.7203(4) 0.035(2) Uani 1 1 d .
C20B C 1.0159(7) 0.9391(5) 0.6712(5) 0.046(2) Uani 1 1 d .
H20B H 1.0697 0.9764 0.6845 0.055 Uiso 1 1 calc R
C21B C 1.0482(6) 0.8950(5) 0.6034(4) 0.041(2) Uani 1 1 d .
H21B H 1.1239 0.9026 0.5779 0.049 Uiso 1 1 calc R
C22B C 0.9008(4) 0.9816(3) 0.7935(2) 0.0343(19) Uani 1 1 d G
C23B C 0.9830(4) 1.0338(4) 0.8119(3) 0.056(2) Uani 1 1 d G
H23B H 1.0497 1.0421 0.7777 0.067 Uiso 1 1 calc R
C24B C 0.9676(4) 1.0740(3) 0.8803(3) 0.055(2) Uani 1 1 d G
H24B H 1.0237 1.1097 0.8928 0.066 Uiso 1 1 calc R
C25B C 0.8699(5) 1.0619(3) 0.9303(2) 0.044(2) Uani 1 1 d G
C26B C 0.7877(3) 1.0097(3) 0.9120(3) 0.050(2) Uani 1 1 d G
H26B H 0.7210 1.0015 0.9462 0.060 Uiso 1 1 calc R
C27B C 0.8032(4) 0.9695(3) 0.8436(3) 0.041(2) Uani 1 1 d G
H27B H 0.7470 0.9338 0.8310 0.049 Uiso 1 1 calc R
C28B C 0.8568(7) 1.1047(5) 1.0038(4) 0.058(2) Uani 1 1 d .
H28D H 0.7703 1.1189 1.0243 0.087 Uiso 1 1 calc R
H28E H 0.8871 1.1642 1.0006 0.087 Uiso 1 1 calc R
H28F H 0.9043 1.0589 1.0347 0.087 Uiso 1 1 calc R
C29B C 1.0439(4) 0.7998(5) 0.5037(3) 0.046(2) Uani 1 1 d G
C30B C 1.0610(5) 0.7009(4) 0.4956(3) 0.057(3) Uani 1 1 d G
H30B H 1.0345 0.6633 0.5344 0.069 Uiso 1 1 calc R
C31B C 1.1168(5) 0.6569(3) 0.4307(4) 0.065(3) Uani 1 1 d G
H31B H 1.1285 0.5893 0.4251 0.078 Uiso 1 1 calc R
C32B C 1.1555(5) 0.7119(6) 0.3739(3) 0.076(3) Uani 1 1 d G
H32B H 1.1936 0.6818 0.3295 0.091 Uiso 1 1 calc R
C33B C 1.1384(5) 0.8108(5) 0.3820(3) 0.070(3) Uani 1 1 d G
H33B H 1.1649 0.8484 0.3432 0.084 Uiso 1 1 calc R
C34B C 1.0826(5) 0.8548(3) 0.4469(4) 0.054(2) Uani 1 1 d G
H34B H 1.0709 0.9224 0.4525 0.064 Uiso 1 1 calc R

loop_
_atom_site_aniso_label
_atom_site_aniso_U_11
_atom_site_aniso_U_22
_atom_site_aniso_U_33
_atom_site_aniso_U_23
_atom_site_aniso_U_13
_atom_site_aniso_U_12
Ru1A 0.0311(4) 0.0359(4) 0.0403(5) -0.0017(3) -0.0083(4) -0.0086(3)
O1A 0.056(4) 0.050(4) 0.037(4) 0.006(3) -0.015(3) -0.015(3)
O2A 0.050(3) 0.039(4) 0.070(4) 0.000(3) -0.018(3) -0.011(3)
O3A 0.029(3) 0.033(3) 0.044(4) 0.005(3) -0.008(3) -0.005(2)
O4A 0.039(3) 0.035(3) 0.042(4) -0.002(3) -0.016(3) -0.009(2)
N1A 0.033(4) 0.043(4) 0.040(4) 0.012(3) -0.013(3) -0.014(3)
N2A 0.034(4) 0.032(4) 0.033(4) -0.005(3) -0.004(3) -0.006(3)
C1A 0.026(4) 0.035(4) 0.053(6) 0.021(5) -0.014(4) -0.012(3)
C2A 0.030(4) 0.039(5) 0.046(6) 0.002(4) -0.005(4) -0.001(4)
C3A 0.041(5) 0.022(4) 0.037(5) -0.003(4) -0.012(4) -0.014(4)
C4A 0.031(4) 0.032(4) 0.041(6) 0.006(4) -0.015(4) -0.009(4)
C5A 0.029(4) 0.018(4) 0.052(6) -0.003(4) 0.000(4) -0.009(3)
C6A 0.039(5) 0.039(5) 0.027(5) -0.006(4) -0.004(4) -0.020(4)
C7A 0.045(5) 0.055(6) 0.038(6) 0.000(5) -0.005(5) -0.017(4)
C8A 0.049(6) 0.055(6) 0.067(7) 0.015(5) -0.028(5) -0.025(5)
C9A 0.037(5) 0.051(5) 0.039(6) -0.003(5) -0.004(4) -0.028(4)
C10A 0.030(4) 0.055(5) 0.045(6) -0.003(5) -0.008(5) -0.014(4)
C11A 0.030(5) 0.034(5) 0.043(6) -0.005(4) -0.002(4) -0.008(4)
C12A 0.061(6) 0.064(6) 0.061(7) 0.005(5) -0.013(5) -0.030(5)
C13A 0.030(4) 0.038(5) 0.035(6) 0.007(4) -0.016(4) -0.001(4)
C14A 0.059(6) 0.041(6) 0.041(6) 0.003(5) 0.000(5) -0.002(4)
C15A 0.084(7) 0.047(6) 0.053(7) -0.013(5) 0.009(6) 0.009(5)
C16A 0.053(6) 0.060(6) 0.047(6) 0.008(6) 0.014(5) 0.001(5)
C17A 0.045(5) 0.040(5) 0.050(6) -0.001(5) -0.008(5) -0.014(4)
C18A 0.033(5) 0.045(5) 0.049(6) -0.004(5) -0.009(4) -0.010(4)
C19A 0.021(4) 0.056(5) 0.036(5) -0.002(4) 0.002(4) -0.008(4)
C20A 0.036(5) 0.030(5) 0.044(6) -0.009(4) -0.019(4) -0.007(4)
C21A 0.038(5) 0.047(6) 0.047(6) 0.001(5) -0.014(4) -0.010(4)
C22A 0.032(4) 0.034(5) 0.035(5) -0.006(4) 0.001(4) -0.007(4)
C23A 0.039(5) 0.050(6) 0.050(6) -0.009(5) -0.013(4) -0.015(4)
C24A 0.038(5) 0.041(5) 0.068(7) -0.013(5) -0.015(5) -0.010(4)
C25A 0.025(4) 0.040(5) 0.058(6) -0.015(4) 0.016(4) -0.013(4)
C26A 0.036(5) 0.051(6) 0.052(6) 0.006(5) -0.016(4) -0.008(4)
C27A 0.040(5) 0.031(5) 0.048(6) -0.006(4) -0.010(4) -0.011(4)
C28A 0.042(5) 0.040(5) 0.083(7) -0.008(5) 0.005(5) -0.010(4)
C29A 0.028(4) 0.054(6) 0.033(5) -0.008(5) -0.008(4) -0.010(4)
C30A 0.029(4) 0.042(5) 0.034(5) 0.000(4) -0.011(4) -0.007(4)
C31A 0.036(5) 0.041(5) 0.048(6) 0.001(4) -0.010(4) -0.009(4)
C32A 0.032(5) 0.042(5) 0.078(7) 0.010(5) -0.009(5) -0.013(4)
C33A 0.038(5) 0.048(6) 0.044(6) 0.003(5) -0.010(4) 0.003(4)
C34A 0.043(5) 0.051(6) 0.049(6) 0.003(5) -0.012(4) -0.010(4)
Ru1B 0.0394(4) 0.0574(5) 0.0468(5) 0.0017(4) -0.0097(4) -0.0237(4)
O1B 0.075(4) 0.064(4) 0.066(5) 0.005(4) -0.008(4) -0.029(4)
O2B 0.068(4) 0.071(4) 0.062(5) 0.001(4) -0.027(4) -0.034(3)
O3B 0.035(3) 0.061(4) 0.046(4) 0.008(3) -0.009(3) -0.024(3)
O4B 0.045(3) 0.062(4) 0.043(4) 0.004(3) -0.003(3) -0.030(3)
N1B 0.035(4) 0.042(4) 0.048(5) 0.002(3) -0.006(3) -0.014(3)
N2B 0.040(4) 0.038(4) 0.050(5) 0.004(4) -0.012(4) -0.015(3)
C1B 0.051(5) 0.048(6) 0.026(5) -0.001(4) -0.004(4) -0.024(4)
C2B 0.029(5) 0.068(6) 0.052(6) 0.012(5) -0.008(5) -0.027(4)
C3B 0.045(5) 0.052(5) 0.037(5) -0.010(4) -0.007(4) -0.028(4)
C4B 0.033(5) 0.050(5) 0.051(6) -0.008(5) -0.007(4) -0.021(4)
C5B 0.046(5) 0.046(5) 0.026(5) -0.009(4) -0.002(4) -0.022(4)
C6B 0.033(5) 0.048(5) 0.043(6) -0.007(4) -0.007(4) -0.023(4)
C7B 0.039(5) 0.056(6) 0.053(6) -0.005(5) -0.006(4) -0.024(4)
C8B 0.054(6) 0.046(6) 0.075(7) 0.000(5) -0.020(5) -0.021(5)
C9B 0.041(5) 0.047(6) 0.098(8) -0.011(6) -0.021(6) -0.016(5)
C10B 0.039(5) 0.064(7) 0.089(8) -0.023(6) -0.016(5) -0.008(5)
C11B 0.046(5) 0.059(6) 0.053(6) -0.009(5) -0.006(5) -0.021(5)
C12B 0.069(7) 0.058(7) 0.177(12) 0.000(7) -0.052(7) -0.012(5)
C13B 0.030(5) 0.061(6) 0.049(6) 0.008(5) 0.000(4) -0.015(4)
C14B 0.042(5) 0.055(6) 0.064(7) -0.010(5) -0.007(5) -0.018(5)
C15B 0.053(6) 0.048(6) 0.065(7) -0.010(5) -0.008(5) -0.022(5)
C16B 0.075(7) 0.056(6) 0.065(7) 0.003(5) -0.009(6) -0.017(5)
C17B 0.060(6) 0.074(7) 0.069(7) 0.001(6) -0.020(5) -0.013(6)
C18B 0.052(6) 0.057(6) 0.068(7) -0.003(5) -0.024(5) -0.018(5)
C19B 0.037(5) 0.029(5) 0.045(6) 0.000(4) -0.016(4) -0.011(4)
C20B 0.043(5) 0.054(6) 0.047(6) -0.024(5) 0.002(5) -0.026(4)
C21B 0.027(4) 0.043(5) 0.056(6) -0.001(5) -0.002(4) -0.017(4)
C22B 0.032(4) 0.029(4) 0.046(6) 0.010(4) -0.011(4) -0.012(4)
C23B 0.055(5) 0.074(6) 0.048(6) 0.001(5) -0.005(5) -0.034(5)
C24B 0.049(5) 0.076(7) 0.047(6) 0.006(5) -0.005(5) -0.033(5)
C25B 0.038(5) 0.043(5) 0.044(6) -0.004(5) -0.015(5) 0.014(4)
C26B 0.029(5) 0.051(6) 0.069(7) -0.003(5) -0.001(5) -0.008(4)
C27B 0.031(5) 0.046(5) 0.046(6) -0.001(5) -0.003(4) -0.009(4)
C28B 0.049(5) 0.056(6) 0.061(7) -0.010(5) -0.001(5) 0.003(4)
C29B 0.035(5) 0.067(7) 0.038(6) -0.005(5) -0.007(4) -0.011(5)
C30B 0.059(6) 0.060(7) 0.060(7) -0.016(5) -0.005(5) -0.027(5)
C31B 0.063(6) 0.082(7) 0.056(7) -0.022(6) 0.007(5) -0.037(6)
C32B 0.048(6) 0.124(10) 0.056(8) -0.035(7) 0.005(5) -0.022(6)
C33B 0.067(7) 0.107(9) 0.035(7) 0.000(6) -0.005(5) -0.019(6)
C34B 0.055(6) 0.059(6) 0.051(6) -0.005(6) -0.012(5) -0.018(5)

loop_
_atom_type_symbol
_atom_type_description
_atom_type_scat_dispersion_real
_atom_type_scat_dispersion_imag
_atom_type_scat_source
C C 0.0033 0.0016 'International Tables Vol C Tables 4.2.6.8 and 6.1.1.4'
H H 0.0000 0.0000 'International Tables Vol C Tables 4.2.6.8 and 6.1.1.4'
N N 0.0061 0.0033 'International Tables Vol C Tables 4.2.6.8 and 6.1.1.4'
O O 0.0106 0.0060 'International Tables Vol C Tables 4.2.6.8 and 6.1.1.4'
Ru Ru -1.2594 0.8363 'International Tables Vol C Tables 4.2.6.8 and 6.1.1.4'

loop_
_geom_angle_atom_site_label_1
_geom_angle_atom_site_label_2
_geom_angle_atom_site_label_3
_geom_angle
C1A Ru1A C2A 88.9(3)
C1A Ru1A C5A 100.4(3)
C2A Ru1A C5A 89.9(3)
C1A Ru1A O3A 175.9(3)
C2A Ru1A O3A 95.3(3)
C5A Ru1A O3A 79.7(2)
C1A Ru1A O4A 91.9(3)
C2A Ru1A O4A 177.2(2)
C5A Ru1A O4A 87.4(2)
O3A Ru1A O4A 83.93(18)
C1A Ru1A N2A 91.5(3)
C2A Ru1A N2A 95.8(2)
C5A Ru1A N2A 166.9(3)
O3A Ru1A N2A 88.00(19)
O4A Ru1A N2A 86.88(19)
C3A O3A Ru1A 113.3(4)
C19A O4A Ru1A 126.2(4)
C5A N1A C13A 127.1(6)
C5A N1A H1AA 116.4
C13A N1A H1AA 116.4
C21A N2A C29A 119.5(5)
C21A N2A Ru1A 121.9(5)
C29A N2A Ru1A 118.5(4)
O1A C1A Ru1A 176.0(7)
O2A C2A Ru1A 176.3(7)
O3A C3A C4A 118.3(7)
O3A C3A C6A 116.7(6)
C4A C3A C6A 124.9(6)
C3A C4A C5A 117.2(6)
C3A C4A H4AA 121.4
C5A C4A H4AA 121.4
N1A C5A C4A 119.1(6)
N1A C5A Ru1A 129.8(6)
C4A C5A Ru1A 111.1(5)
C7A C6A C11A 120.0
C7A C6A C3A 121.0(4)
C11A C6A C3A 118.9(4)
C6A C7A C8A 120.0
C6A C7A H7AA 120.0
C8A C7A H7AA 120.0
C9A C8A C7A 120.0
C9A C8A H8AA 120.0
C7A C8A H8AA 120.0
C8A C9A C10A 120.0
C8A C9A C12A 120.9(5)
C10A C9A C12A 119.0(5)
C11A C10A C9A 120.0
C11A C10A H10A 120.0
C9A C10A H10A 120.0
C10A C11A C6A 120.0
C10A C11A H11A 120.0
C6A C11A H11A 120.0
C9A C12A H12A 109.5
C9A C12A H12B 109.5
H12A C12A H12B 109.5
C9A C12A H12C 109.5
H12A C12A H12C 109.5
H12B C12A H12C 109.5
C14A C13A C18A 120.0
C14A C13A N1A 120.3(5)
C18A C13A N1A 119.7(5)
C15A C14A C13A 120.0
C15A C14A H14A 120.0
C13A C14A H14A 120.0
C14A C15A C16A 120.0
C14A C15A H15A 120.0
C16A C15A H15A 120.0
C17A C16A C15A 120.0
C17A C16A H16A 120.0
C15A C16A H16A 120.0
C18A C17A C16A 120.0
C18A C17A H17A 120.0
C16A C17A H17A 120.0
C17A C18A C13A 120.0
C17A C18A H18A 120.0
C13A C18A H18A 120.0
O4A C19A C20A 124.6(7)
O4A C19A C22A 113.3(6)
C20A C19A C22A 122.1(6)
C19A C20A C21A 126.9(7)
C19A C20A H20A 116.6
C21A C20A H20A 116.6
N2A C21A C20A 127.7(7)
N2A C21A H21A 116.1
C20A C21A H21A 116.1
C23A C22A C27A 120.0
C23A C22A C19A 122.1(4)
C27A C22A C19A 117.8(4)
C22A C23A C24A 120.0
C22A C23A H23A 120.0
C24A C23A H23A 120.0
C23A C24A C25A 120.0
C23A C24A H24A 120.0
C25A C24A H24A 120.0
C24A C25A C26A 120.0
C24A C25A C28A 120.4(4)
C26A C25A C28A 119.5(4)
C27A C26A C25A 120.0
C27A C26A H26A 120.0
C25A C26A H26A 120.0
C26A C27A C22A 120.0
C26A C27A H27A 120.0
C22A C27A H27A 120.0
C25A C28A H28A 109.5
C25A C28A H28B 109.5
H28A C28A H28B 109.5
C25A C28A H28C 109.5
H28A C28A H28C 109.5
H28B C28A H28C 109.5
C30A C29A C34A 120.0
C30A C29A N2A 118.1(4)
C34A C29A N2A 121.9(4)
C31A C30A C29A 120.0
C31A C30A H30A 120.0
C29A C30A H30A 120.0
C30A C31A C32A 120.0
C30A C31A H31A 120.0
C32A C31A H31A 120.0
C31A C32A C33A 120.0
C31A C32A H32A 120.0
C33A C32A H32A 120.0
C32A C33A C34A 120.0
C32A C33A H33A 120.0
C34A C33A H33A 120.0
C33A C34A C29A 120.0
C33A C34A H34A 120.0
C29A C34A H34A 120.0
C2B Ru1B C1B 87.1(3)
C2B Ru1B C5B 88.6(3)
C1B Ru1B C5B 101.0(3)
C2B Ru1B O4B 176.8(3)
C1B Ru1B O4B 93.2(3)
C5B Ru1B O4B 88.3(2)
C2B Ru1B O3B 93.7(3)
C1B Ru1B O3B 178.8(3)
C5B Ru1B O3B 79.8(3)
O4B Ru1B O3B 85.93(19)
C2B Ru1B N2B 94.7(3)
C1B Ru1B N2B 93.4(3)
C5B Ru1B N2B 165.4(3)
O4B Ru1B N2B 88.4(2)
O3B Ru1B N2B 85.74(19)
C3B O3B Ru1B 111.7(4)
C19B O4B Ru1B 127.6(5)
C5B N1B C13B 127.7(6)
C5B N1B H1BA 116.1
C13B N1B H1BA 116.1
C21B N2B C29B 118.7(6)
C21B N2B Ru1B 121.9(6)
C29B N2B Ru1B 119.4(4)
O1B C1B Ru1B 170.2(7)
O2B C2B Ru1B 178.3(8)
O3B C3B C4B 120.5(7)
O3B C3B C6B 115.1(6)
C4B C3B C6B 124.4(7)
C3B C4B C5B 116.8(7)
C3B C4B H4BA 121.6
C5B C4B H4BA 121.6
N1B C5B C4B 117.3(7)
N1B C5B Ru1B 132.1(6)
C4B C5B Ru1B 110.6(5)
C7B C6B C11B 120.0
C7B C6B C3B 120.6(5)
C11B C6B C3B 119.3(5)
C8B C7B C6B 120.0
C8B C7B H7BA 120.0
C6B C7B H7BA 120.0
C7B C8B C9B 120.0
C7B C8B H8BA 120.0
C9B C8B H8BA 120.0
C10B C9B C8B 120.0
C10B C9B C12B 120.5(6)
C8B C9B C12B 119.5(6)
C11B C10B C9B 120.0
C11B C10B H10B 120.0
C9B C10B H10B 120.0
C10B C11B C6B 120.0
C10B C11B H11B 120.0
C6B C11B H11B 120.0
C9B C12B H12D 109.5
C9B C12B H12E 109.5
H12D C12B H12E 109.5
C9B C12B H12F 109.5
H12D C12B H12F 109.5
H12E C12B H12F 109.5
C14B C13B C18B 120.0
C14B C13B N1B 120.5(4)
C18B C13B N1B 119.5(4)
C13B C14B C15B 120.0
C13B C14B H14B 120.0
C15B C14B H14B 120.0
C16B C15B C14B 120.0
C16B C15B H15B 120.0
C14B C15B H15B 120.0
C15B C16B C17B 120.0
C15B C16B H16B 120.0
C17B C16B H16B 120.0
C18B C17B C16B 120.0
C18B C17B H17B 120.0
C16B C17B H17B 120.0
C17B C18B C13B 120.0
C17B C18B H18B 120.0
C13B C18B H18B 120.0
O4B C19B C20B 123.9(7)
O4B C19B C22B 114.6(6)
C20B C19B C22B 121.5(6)
C19B C20B C21B 128.3(7)
C19B C20B H20B 115.9
C21B C20B H20B 115.9
N2B C21B C20B 128.3(7)
N2B C21B H21B 115.9
C20B C21B H21B 115.9
C23B C22B C27B 120.0
C23B C22B C19B 121.0(4)
C27B C22B C19B 119.0(4)
C24B C23B C22B 120.0
C24B C23B H23B 120.0
C22B C23B H23B 120.0
C25B C24B C23B 120.0
C25B C24B H24B 120.0
C23B C24B H24B 120.0
C26B C25B C24B 120.0
C26B C25B C28B 121.2(5)
C24B C25B C28B 118.8(5)
C25B C26B C27B 120.0
C25B C26B H26B 120.0
C27B C26B H26B 120.0
C26B C27B C22B 120.0
C26B C27B H27B 120.0
C22B C27B H27B 120.0
C25B C28B H28D 109.5
C25B C28B H28E 109.5
H28D C28B H28E 109.5
C25B C28B H28F 109.5
H28D C28B H28F 109.5
H28E C28B H28F 109.5
C30B C29B C34B 120.0
C30B C29B N2B 120.1(5)
C34B C29B N2B 119.9(5)
C31B C30B C29B 120.0
C31B C30B H30B 120.0
C29B C30B H30B 120.0
C30B C31B C32B 120.0
C30B C31B H31B 120.0
C32B C31B H31B 120.0
C31B C32B C33B 120.0
C31B C32B H32B 120.0
C33B C32B H32B 120.0
C34B C33B C32B 120.0
C34B C33B H33B 120.0
C32B C33B H33B 120.0
C33B C34B C29B 120.0
C33B C34B H34B 120.0
C29B C34B H34B 120.0

loop_
_geom_bond_atom_site_label_1
_geom_bond_atom_site_label_2
_geom_bond_distance
Ru1A C1A 1.845(9)
Ru1A C2A 1.870(8)
Ru1A C5A 2.057(7)
Ru1A O3A 2.078(5)
Ru1A O4A 2.082(4)
Ru1A N2A 2.142(5)
O1A C1A 1.172(8)
O2A C2A 1.138(7)
O3A C3A 1.311(7)
O4A C19A 1.298(7)
N1A C5A 1.321(8)
N1A C13A 1.419(6)
N1A H1AA 0.8800
N2A C21A 1.306(8)
N2A C29A 1.441(6)
C3A C4A 1.388(9)
C3A C6A 1.466(8)
C4A C5A 1.401(9)
C4A H4AA 0.9500
C6A C7A 1.3900
C6A C11A 1.3900
C7A C8A 1.3900
C7A H7AA 0.9500
C8A C9A 1.3900
C8A H8AA 0.9500
C9A C10A 1.3900
C9A C12A 1.521(8)
C10A C11A 1.3900
C10A H10A 0.9500
C11A H11A 0.9500
C12A H12A 0.9800
C12A H12B 0.9800
C12A H12C 0.9800
C13A C14A 1.3900
C13A C18A 1.3900
C14A C15A 1.3900
C14A H14A 0.9500
C15A C16A 1.3900
C15A H15A 0.9500
C16A C17A 1.3900
C16A H16A 0.9500
C17A C18A 1.3900
C17A H17A 0.9500
C18A H18A 0.9500
C19A C20A 1.354(8)
C19A C22A 1.512(8)
C20A C21A 1.398(9)
C20A H20A 0.9500
C21A H21A 0.9500
C22A C23A 1.3900
C22A C27A 1.3900
C23A C24A 1.3900
C23A H23A 0.9500
C24A C25A 1.3900
C24A H24A 0.9500
C25A C26A 1.3900
C25A C28A 1.518(7)
C26A C27A 1.3900
C26A H26A 0.9500
C27A H27A 0.9500
C28A H28A 0.9800
C28A H28B 0.9800
C28A H28C 0.9800
C29A C30A 1.3900
C29A C34A 1.3900
C30A C31A 1.3900
C30A H30A 0.9500
C31A C32A 1.3900
C31A H31A 0.9500
C32A C33A 1.3900
C32A H32A 0.9500
C33A C34A 1.3900
C33A H33A 0.9500
C34A H34A 0.9500
Ru1B C2B 1.844(9)
Ru1B C1B 1.856(8)
Ru1B C5B 2.077(7)
Ru1B O4B 2.080(5)
Ru1B O3B 2.088(5)
Ru1B N2B 2.140(6)
O1B C1B 1.156(8)
O2B C2B 1.148(8)
O3B C3B 1.299(7)
O4B C19B 1.292(7)
N1B C5B 1.323(8)
N1B C13B 1.413(6)
N1B H1BA 0.8800
N2B C21B 1.292(8)
N2B C29B 1.433(7)
C3B C4B 1.383(9)
C3B C6B 1.495(8)
C4B C5B 1.391(9)
C4B H4BA 0.9500
C6B C7B 1.3900
C6B C11B 1.3900
C7B C8B 1.3900
C7B H7BA 0.9500
C8B C9B 1.3900
C8B H8BA 0.9500
C9B C10B 1.3900
C9B C12B 1.530(8)
C10B C11B 1.3900
C10B H10B 0.9500
C11B H11B 0.9500
C12B H12D 0.9800
C12B H12E 0.9800
C12B H12F 0.9800
C13B C14B 1.3900
C13B C18B 1.3900
C14B C15B 1.3900
C14B H14B 0.9500
C15B C16B 1.3900
C15B H15B 0.9500
C16B C17B 1.3900
C16B H16B 0.9500
C17B C18B 1.3900
C17B H17B 0.9500
C18B H18B 0.9500
C19B C20B 1.360(9)
C19B C22B 1.507(8)
C20B C21B 1.399(10)
C20B H20B 0.9500
C21B H21B 0.9500
C22B C23B 1.3900
C22B C27B 1.3900
C23B C24B 1.3900
C23B H23B 0.9500
C24B C25B 1.3900
C24B H24B 0.9500
C25B C26B 1.3900
C25B C28B 1.495(8)
C26B C27B 1.3900
C26B H26B 0.9500
C27B H27B 0.9500
C28B H28D 0.9800
C28B H28E 0.9800
C28B H28F 0.9800
C29B C30B 1.3900
C29B C34B 1.3900
C30B C31B 1.3900
C30B H30B 0.9500
C31B C32B 1.3900
C31B H31B 0.9500
C32B C33B 1.3900
C32B H32B 0.9500
C33B C34B 1.3900
C33B H33B 0.9500
C34B H34B 0.9500
